data_7202157
loop_
_publ_author_name
'Wang, Hong'
'Wang, Yao-Yu'
'Yang, Guo-Ping'
'Wang, Cui-Juan'
'Wen, Gui-Lin'
'Shi, Qi-Zhen'
'Batten, Stuart R.'

_publ_section_title
;
 A series of intriguing metal--organic frameworks with
 3,3&#x2032;,4,4&#x2032;- benzophenonetetracarboxylic acid: structural
 adjustment and pH-dependence
;
_journal_issue 11
_journal_name_full CrystEngComm
_journal_page_first 1583
_journal_paper_doi 10.1039/b805727c
_journal_volume 10
_journal_year 2008
_chemical_formula_sum 'C14.5 H15 Co N O8'
_chemical_formula_weight 390.20
_chemical_name_systematic
;
?
;
_space_group_IT_number 13
_symmetry_cell_setting monoclinic
_symmetry_space_group_name_Hall '-P 2yc'
_symmetry_space_group_name_H-M 'P 1 2/c 1'
_atom_sites_solution_hydrogens geom
_atom_sites_solution_primary direct
_atom_sites_solution_secondary difmap
_audit_creation_method SHELXL-97
_cell_angle_alpha 90.00
_cell_angle_beta 102.5100(10)
_cell_angle_gamma 90.00
_cell_formula_units_Z 4
_cell_length_a 15.9043(13)
_cell_length_b 6.1361(5)
_cell_length_c 16.1034(14)
_cell_measurement_reflns_used 2730
_cell_measurement_temperature 296(2)
_cell_measurement_theta_max 25.10
_cell_measurement_theta_min 1.31
_cell_volume 1534.2(2)
_computing_cell_refinement 'SAINT (Bruker, 2004)'
_computing_data_collection 'APEX-II (Bruker, 2004)'
_computing_data_reduction SAINT
_computing_molecular_graphics 'SHELXTL (Bruker, 2004)'
_computing_publication_material SHELXTL
_computing_structure_refinement 'SHELXL-97 (Sheldrick, 1997)'
_computing_structure_solution 'SHELXS-97 (Sheldrick, 1990)'
_diffrn_ambient_temperature 296(2)
_diffrn_measured_fraction_theta_full 0.997
_diffrn_measured_fraction_theta_max 0.997
_diffrn_measurement_device_type 'Bruker APEX-II area-detector diffractometer'
_diffrn_measurement_method '\f and \w scan'
_diffrn_radiation_monochromator graphite
_diffrn_radiation_source 'fine-focus sealed tube'
_diffrn_radiation_type MoK\a
_diffrn_radiation_wavelength 0.71073
_diffrn_reflns_av_R_equivalents 0.0410
_diffrn_reflns_av_sigmaI/netI 0.0512
_diffrn_reflns_limit_h_max 18
_diffrn_reflns_limit_h_min -16
_diffrn_reflns_limit_k_max 7
_diffrn_reflns_limit_k_min -7
_diffrn_reflns_limit_l_max 9
_diffrn_reflns_limit_l_min -19
_diffrn_reflns_number 7404
_diffrn_reflns_theta_full 25.10
_diffrn_reflns_theta_max 25.10
_diffrn_reflns_theta_min 1.31
_exptl_absorpt_coefficient_mu 1.164
_exptl_absorpt_correction_T_max 0.9126
_exptl_absorpt_correction_T_min 0.7879
_exptl_absorpt_correction_type multi-scan
_exptl_absorpt_process_details 'SADABS (Sheldrick, 2004)'
_exptl_crystal_colour red
_exptl_crystal_density_diffrn 1.689
_exptl_crystal_density_method 'not measured'
_exptl_crystal_description block
_exptl_crystal_F_000 800
_exptl_crystal_size_max 0.22
_exptl_crystal_size_mid 0.14
_exptl_crystal_size_min 0.08
_refine_diff_density_max 0.322
_refine_diff_density_min -0.298
_refine_diff_density_rms 0.070
_refine_ls_extinction_method none
_refine_ls_goodness_of_fit_ref 1.063
_refine_ls_hydrogen_treatment mixed
_refine_ls_matrix_type full
_refine_ls_number_parameters 255
_refine_ls_number_reflns 2730
_refine_ls_number_restraints 8
_refine_ls_restrained_S_all 1.061
_refine_ls_R_factor_all 0.0546
_refine_ls_R_factor_gt 0.0377
_refine_ls_shift/su_max 0.000
_refine_ls_shift/su_mean 0.000
_refine_ls_structure_factor_coef Fsqd
_refine_ls_weighting_details 'calc w=1/[\s^2^(Fo^2^)+(0.0397P)^2^+0.0000P] where P=(Fo^2^+2Fc^2^)/3'
_refine_ls_weighting_scheme calc
_refine_ls_wR_factor_gt 0.0812
_refine_ls_wR_factor_ref 0.0898
_reflns_number_gt 2088
_reflns_number_total 2730
_reflns_threshold_expression >2sigma(I)
_cod_data_source_file b805727c.txt
_cod_data_source_block 5
_cod_depositor_comments
;
The following automatic conversions were performed:
'_symmetry_cell_setting' value 'Monoclinic' changed to 'monoclinic'
according to '/home/saulius/struct/CIF-dictionaries/cif_core.dic'
dictionary named 'cif_core.dic' version 2.4.1 from 2010-06-29.

Automatic conversion script
Id: cif_fix_enum 1527 2010-12-29 10:47:43Z saulius 
;
_cod_original_sg_symbol_H-M P2/c
_cod_original_formula_sum 'C14.50 H15 Co N O8'
_cod_database_code 7202157

loop_
_symmetry_equiv_pos_as_xyz
'x, y, z'
'-x, y, -z+1/2'
'-x, -y, -z'
'x, -y, z-1/2'

loop_
_atom_site_label
_atom_site_type_symbol
_atom_site_fract_x
_atom_site_fract_y
_atom_site_fract_z
_atom_site_U_iso_or_equiv
_atom_site_adp_type
_atom_site_occupancy
_atom_site_symmetry_multiplicity
_atom_site_calc_flag
_atom_site_refinement_flags
_atom_site_disorder_assembly
_atom_site_disorder_group
Co1 Co 0.37430(2) 0.94408(6) 0.16933(3) 0.02423(15) Uani 1 1 d . . .
N1 N 0.25973(15) 1.1140(4) 0.09714(17) 0.0294(6) Uani 1 1 d . . .
O1 O 0.38554(18) 0.7613(4) 0.06446(18) 0.0397(6) Uani 1 1 d D . .
O2 O 0.45599(14) 1.1820(4) 0.14261(17) 0.0345(6) Uani 1 1 d D . .
O3 O 0.5000 0.7824(5) 0.2500 0.0267(7) Uani 1 2 d SD . .
O4 O 0.29735(12) 0.7089(3) 0.20218(14) 0.0311(5) Uani 1 1 d . . .
O5 O 0.38405(12) 0.5509(3) 0.31398(14) 0.0306(5) Uani 1 1 d . . .
O6 O 0.37627(12) 0.0944(3) 0.28367(14) 0.0298(5) Uani 1 1 d . . .
O7 O 0.35153(15) 0.0511(4) 0.41202(15) 0.0478(7) Uani 1 1 d . . .
O8 O 0.0000 0.7459(6) 0.2500 0.0909(19) Uani 1 2 d S . .
C1 C 0.1806(2) 1.0440(6) 0.0981(2) 0.0416(9) Uani 1 1 d . . .
H1A H 0.1746 0.9086 0.1220 0.050 Uiso 1 1 calc R . .
C2 C 0.1068(2) 1.1626(7) 0.0651(2) 0.0480(10) Uani 1 1 d . . .
H2 H 0.0531 1.1061 0.0671 0.058 Uiso 1 1 calc R . .
C3 C 0.1132(2) 1.3657(6) 0.0291(2) 0.0423(9) Uani 1 1 d . . .
C4 C 0.1947(2) 1.4339(6) 0.0262(3) 0.0481(10) Uani 1 1 d . . .
H4 H 0.2024 1.5655 0.0001 0.058 Uiso 1 1 calc R . .
C5 C 0.2649(2) 1.3088(6) 0.0615(2) 0.0420(9) Uani 1 1 d . . .
H5 H 0.3194 1.3629 0.0606 0.050 Uiso 1 1 calc R . .
C6 C 0.0396(2) 1.5132(8) -0.0035(3) 0.0543(11) Uani 1 1 d D . .
C7 C 0.31354(18) 0.5756(5) 0.2635(2) 0.0254(7) Uani 1 1 d . . .
C8 C 0.23730(17) 0.4434(5) 0.27666(19) 0.0224(7) Uani 1 1 d . . .
C9 C 0.15619(18) 0.5349(5) 0.2562(2) 0.0318(8) Uani 1 1 d . . .
H9 H 0.1499 0.6736 0.2324 0.038 Uiso 1 1 calc R . .
C10 C 0.08374(18) 0.4277(5) 0.2699(2) 0.0329(8) Uani 1 1 d . . .
C11 C 0.0000 0.5458(8) 0.2500 0.0447(14) Uani 1 2 d S . .
C12 C 0.09355(19) 0.2213(5) 0.3067(2) 0.0363(9) Uani 1 1 d . . .
H12 H 0.0457 0.1465 0.3164 0.044 Uiso 1 1 calc R . .
C13 C 0.17387(19) 0.1282(5) 0.3287(2) 0.0318(8) Uani 1 1 d . . .
H13 H 0.1801 -0.0088 0.3539 0.038 Uiso 1 1 calc R . .
C14 C 0.24599(18) 0.2365(5) 0.3136(2) 0.0236(7) Uani 1 1 d . . .
C15 C 0.33117(19) 0.1206(5) 0.3379(2) 0.0255(7) Uani 1 1 d . . .
O9 O 0.45427(16) 0.7161(5) 0.47285(17) 0.0417(6) Uani 1 1 d D . .
H1B H 0.368(3) 0.817(7) 0.0175(15) 0.085(18) Uiso 1 1 d D . .
H2B H 0.453(2) 1.231(6) 0.0945(11) 0.056(13) Uiso 1 1 d D . .
H9B H 0.434(3) 0.615(5) 0.442(2) 0.088(18) Uiso 1 1 d D . .
H1C H 0.4344(11) 0.745(6) 0.057(2) 0.055(13) Uiso 1 1 d D . .
H2C H 0.5062(10) 1.156(6) 0.165(2) 0.066(14) Uiso 1 1 d D . .
H9C H 0.429(2) 0.828(4) 0.454(2) 0.052(13) Uiso 1 1 d D . .
H6A H 0.040(3) 1.643(4) -0.019(4) 0.14(3) Uiso 1 1 d D . .
H3WA H 0.470(2) 0.705(5) 0.274(2) 0.068(14) Uiso 1 1 d D . .

loop_
_atom_site_aniso_label
_atom_site_aniso_U_11
_atom_site_aniso_U_22
_atom_site_aniso_U_33
_atom_site_aniso_U_23
_atom_site_aniso_U_13
_atom_site_aniso_U_12
Co1 0.0202(2) 0.0264(2) 0.0270(3) 0.0012(2) 0.00703(18) -0.00126(17)
N1 0.0229(13) 0.0331(15) 0.0310(16) 0.0002(12) 0.0031(12) -0.0005(11)
O1 0.0394(15) 0.0446(15) 0.0387(16) -0.0041(13) 0.0160(14) -0.0001(12)
O2 0.0217(12) 0.0440(15) 0.0370(16) 0.0109(13) 0.0044(12) -0.0021(11)
O3 0.0239(16) 0.0254(17) 0.0345(19) 0.000 0.0143(15) 0.000
O4 0.0220(11) 0.0345(13) 0.0363(13) 0.0073(11) 0.0052(10) -0.0055(9)
O5 0.0198(11) 0.0328(12) 0.0371(13) 0.0031(11) 0.0019(10) -0.0045(9)
O6 0.0216(11) 0.0371(13) 0.0328(13) -0.0061(10) 0.0105(10) 0.0028(9)
O7 0.0441(14) 0.0675(18) 0.0322(15) 0.0109(14) 0.0090(12) 0.0186(13)
O8 0.029(2) 0.0219(19) 0.222(6) 0.000 0.027(3) 0.000
C1 0.0277(18) 0.044(2) 0.052(2) 0.0130(19) 0.0054(17) 0.0005(16)
C2 0.0207(17) 0.065(3) 0.058(3) 0.010(2) 0.0073(18) 0.0008(17)
C3 0.037(2) 0.048(2) 0.041(2) 0.0059(18) 0.0058(18) 0.0144(17)
C4 0.036(2) 0.042(2) 0.063(3) 0.016(2) 0.005(2) 0.0065(17)
C5 0.0282(18) 0.041(2) 0.056(2) 0.0120(19) 0.0072(18) 0.0030(16)
C6 0.036(2) 0.063(3) 0.060(3) 0.009(2) 0.002(2) 0.016(2)
C7 0.0220(16) 0.0220(16) 0.0351(19) -0.0053(15) 0.0128(15) -0.0018(13)
C8 0.0187(15) 0.0215(15) 0.0288(17) -0.0021(14) 0.0088(13) -0.0027(12)
C9 0.0237(17) 0.0197(16) 0.053(2) 0.0023(16) 0.0103(16) -0.0007(13)
C10 0.0190(16) 0.0243(17) 0.057(2) -0.0039(17) 0.0126(16) 0.0003(13)
C11 0.021(2) 0.029(3) 0.086(4) 0.000 0.014(3) 0.000
C12 0.0234(17) 0.0307(18) 0.059(2) 0.0000(17) 0.0172(17) -0.0045(14)
C13 0.0290(17) 0.0227(16) 0.048(2) 0.0033(16) 0.0166(17) -0.0002(13)
C14 0.0220(15) 0.0235(16) 0.0279(17) -0.0053(14) 0.0112(14) -0.0016(12)
C15 0.0233(16) 0.0234(16) 0.0299(19) -0.0020(14) 0.0058(15) -0.0015(13)
O9 0.0421(15) 0.0419(17) 0.0398(16) -0.0015(15) 0.0063(13) 0.0038(13)

loop_
_atom_type_symbol
_atom_type_description
_atom_type_scat_dispersion_real
_atom_type_scat_dispersion_imag
_atom_type_scat_source
C C 0.0033 0.0016 'International Tables Vol C Tables 4.2.6.8 and 6.1.1.4'
H H 0.0000 0.0000 'International Tables Vol C Tables 4.2.6.8 and 6.1.1.4'
N N 0.0061 0.0033 'International Tables Vol C Tables 4.2.6.8 and 6.1.1.4'
O O 0.0106 0.0060 'International Tables Vol C Tables 4.2.6.8 and 6.1.1.4'
Co Co 0.3494 0.9721 'International Tables Vol C Tables 4.2.6.8 and 6.1.1.4'

loop_
_geom_angle_atom_site_label_1
_geom_angle_atom_site_label_2
_geom_angle_atom_site_label_3
_geom_angle
_geom_angle_site_symmetry_1
_geom_angle_site_symmetry_3
_geom_angle_publ_flag
O4 Co1 O6 88.78(8) . 1_565 ?
O4 Co1 O2 176.96(10) . . ?
O6 Co1 O2 88.92(9) 1_565 . ?
O4 Co1 O1 89.48(10) . . ?
O6 Co1 O1 171.51(10) 1_565 . ?
O2 Co1 O1 92.51(10) . . ?
O4 Co1 N1 89.85(9) . . ?
O6 Co1 N1 96.36(9) 1_565 . ?
O2 Co1 N1 92.37(10) . . ?
O1 Co1 N1 91.94(11) . . ?
O4 Co1 O3 92.55(8) . . ?
O6 Co1 O3 81.28(7) 1_565 . ?
O2 Co1 O3 85.14(9) . . ?
O1 Co1 O3 90.50(9) . . ?
N1 Co1 O3 176.59(10) . . ?
C1 N1 C5 116.1(3) . . ?
C1 N1 Co1 121.1(2) . . ?
C5 N1 Co1 122.0(2) . . ?
Co1 O1 H1B 117(3) . . ?
Co1 O1 H1C 116(3) . . ?
H1B O1 H1C 93(4) . . ?
Co1 O2 H2B 123(3) . . ?
Co1 O2 H2C 111(3) . . ?
H2B O2 H2C 110(4) . . ?
Co1 O3 Co1 130.16(13) 2_655 . ?
Co1 O3 H3WA 119(3) 2_655 . ?
Co1 O3 H3WA 90(3) . . ?
C7 O4 Co1 129.00(19) . . ?
C15 O6 Co1 141.41(19) . 1_545 ?
N1 C1 C2 123.4(3) . . ?
N1 C1 H1A 118.3 . . ?
C2 C1 H1A 118.3 . . ?
C1 C2 C3 120.0(3) . . ?
C1 C2 H2 120.0 . . ?
C3 C2 H2 120.0 . . ?
C4 C3 C2 116.3(3) . . ?
C4 C3 C6 118.7(4) . . ?
C2 C3 C6 125.0(3) . . ?
C3 C4 C5 120.3(3) . . ?
C3 C4 H4 119.8 . . ?
C5 C4 H4 119.8 . . ?
N1 C5 C4 123.9(3) . . ?
N1 C5 H5 118.1 . . ?
C4 C5 H5 118.1 . . ?
C6 C6 C3 126.8(6) 3_585 . ?
C6 C6 H6A 103(4) 3_585 . ?
C3 C6 H6A 129(4) . . ?
O5 C7 O4 126.3(3) . . ?
O5 C7 C8 118.7(3) . . ?
O4 C7 C8 115.0(3) . . ?
C9 C8 C14 118.2(3) . . ?
C9 C8 C7 119.0(3) . . ?
C14 C8 C7 122.6(2) . . ?
C8 C9 C10 122.4(3) . . ?
C8 C9 H9 118.8 . . ?
C10 C9 H9 118.8 . . ?
C9 C10 C12 118.6(3) . . ?
C9 C10 C11 118.1(3) . . ?
C12 C10 C11 123.1(3) . . ?
O8 C11 C10 119.1(2) . . ?
O8 C11 C10 119.1(2) . 2 ?
C10 C11 C10 121.8(4) . 2 ?
C13 C12 C10 120.0(3) . . ?
C13 C12 H12 120.0 . . ?
C10 C12 H12 120.0 . . ?
C12 C13 C14 120.8(3) . . ?
C12 C13 H13 119.6 . . ?
C14 C13 H13 119.6 . . ?
C13 C14 C8 119.9(3) . . ?
C13 C14 C15 117.3(3) . . ?
C8 C14 C15 122.8(2) . . ?
O7 C15 O6 123.7(3) . . ?
O7 C15 C14 116.4(3) . . ?
O6 C15 C14 119.8(3) . . ?
H9B O9 H9C 108(4) . . ?

loop_
_geom_bond_atom_site_label_1
_geom_bond_atom_site_label_2
_geom_bond_distance
_geom_bond_site_symmetry_2
_geom_bond_publ_flag
Co1 O4 2.035(2) . ?
Co1 O6 2.054(2) 1_565 ?
Co1 O2 2.061(2) . ?
Co1 O1 2.067(3) . ?
Co1 N1 2.200(2) . ?
Co1 O3 2.3544(13) . ?
N1 C1 1.333(4) . ?
N1 C5 1.336(4) . ?
O1 H1B 0.822(10) . ?
O1 H1C 0.820(10) . ?
O2 H2B 0.823(10) . ?
O2 H2C 0.819(10) . ?
O3 Co1 2.3544(13) 2_655 ?
O3 H3WA 0.825(10) . ?
O4 C7 1.265(4) . ?
O5 C7 1.244(3) . ?
O6 C15 1.255(3) . ?
O6 Co1 2.054(2) 1_545 ?
O7 C15 1.242(4) . ?
O8 C11 1.228(5) . ?
C1 C2 1.385(5) . ?
C1 H1A 0.9300 . ?
C2 C3 1.388(5) . ?
C2 H2 0.9300 . ?
C3 C4 1.373(5) . ?
C3 C6 1.482(5) . ?
C4 C5 1.374(4) . ?
C4 H4 0.9300 . ?
C5 H5 0.9300 . ?
C6 C6 1.299(8) 3_585 ?
C6 H6A 0.837(19) . ?
C7 C8 1.512(4) . ?
C8 C9 1.380(4) . ?
C8 C14 1.396(4) . ?
C9 C10 1.385(4) . ?
C9 H9 0.9300 . ?
C10 C12 1.393(4) . ?
C10 C11 1.489(4) . ?
C11 C10 1.489(4) 2 ?
C12 C13 1.374(4) . ?
C12 H12 0.9300 . ?
C13 C14 1.392(4) . ?
C13 H13 0.9300 . ?
C14 C15 1.505(4) . ?
O9 H9B 0.820(10) . ?
O9 H9C 0.818(10) . ?

loop_
_geom_torsion_atom_site_label_1
_geom_torsion_atom_site_label_2
_geom_torsion_atom_site_label_3
_geom_torsion_atom_site_label_4
_geom_torsion
_geom_torsion_site_symmetry_1
_geom_torsion_site_symmetry_2
_geom_torsion_site_symmetry_3
_geom_torsion_site_symmetry_4
_geom_torsion_publ_flag
O4 Co1 N1 C1 4.9(3) . . . . ?
O6 Co1 N1 C1 -83.8(3) 1_565 . . . ?
O2 Co1 N1 C1 -173.0(3) . . . . ?
O1 Co1 N1 C1 94.4(3) . . . . ?
O3 Co1 N1 C1 -129.9(11) . . . . ?
O4 Co1 N1 C5 174.3(3) . . . . ?
O6 Co1 N1 C5 85.5(3) 1_565 . . . ?
O2 Co1 N1 C5 -3.7(3) . . . . ?
O1 Co1 N1 C5 -96.3(3) . . . . ?
O3 Co1 N1 C5 39.4(14) . . . . ?
O4 Co1 O3 Co1 -143.45(6) . . . 2_655 ?
O6 Co1 O3 Co1 -55.08(6) 1_565 . . 2_655 ?
O2 Co1 O3 Co1 34.57(7) . . . 2_655 ?
O1 Co1 O3 Co1 127.05(7) . . . 2_655 ?
N1 Co1 O3 Co1 -8.7(12) . . . 2_655 ?
O6 Co1 O4 C7 -62.7(3) 1_565 . . . ?
O2 Co1 O4 C7 -22.0(19) . . . . ?
O1 Co1 O4 C7 109.0(3) . . . . ?
N1 Co1 O4 C7 -159.1(3) . . . . ?
O3 Co1 O4 C7 18.5(3) . . . . ?
C5 N1 C1 C2 -0.4(6) . . . . ?
Co1 N1 C1 C2 169.5(3) . . . . ?
N1 C1 C2 C3 -0.3(6) . . . . ?
C1 C2 C3 C4 2.0(6) . . . . ?
C1 C2 C3 C6 -176.2(4) . . . . ?
C2 C3 C4 C5 -3.2(6) . . . . ?
C6 C3 C4 C5 175.1(4) . . . . ?
C1 N1 C5 C4 -0.8(6) . . . . ?
Co1 N1 C5 C4 -170.7(3) . . . . ?
C3 C4 C5 N1 2.8(6) . . . . ?
C4 C3 C6 C6 -171.2(6) . . . 3_585 ?
C2 C3 C6 C6 7.0(9) . . . 3_585 ?
Co1 O4 C7 O5 -5.5(5) . . . . ?
Co1 O4 C7 C8 171.74(18) . . . . ?
O5 C7 C8 C9 146.1(3) . . . . ?
O4 C7 C8 C9 -31.4(4) . . . . ?
O5 C7 C8 C14 -29.9(4) . . . . ?
O4 C7 C8 C14 152.6(3) . . . . ?
C14 C8 C9 C10 -1.0(5) . . . . ?
C7 C8 C9 C10 -177.2(3) . . . . ?
C8 C9 C10 C12 0.9(5) . . . . ?
C8 C9 C10 C11 176.7(3) . . . . ?
C9 C10 C11 O8 -24.0(4) . . . . ?
C12 C10 C11 O8 151.6(3) . . . . ?
C9 C10 C11 C10 156.0(4) . . . 2 ?
C12 C10 C11 C10 -28.4(3) . . . 2 ?
C9 C10 C12 C13 0.0(5) . . . . ?
C11 C10 C12 C13 -175.5(3) . . . . ?
C10 C12 C13 C14 -0.9(5) . . . . ?
C12 C13 C14 C8 0.8(5) . . . . ?
C12 C13 C14 C15 -178.7(3) . . . . ?
C9 C8 C14 C13 0.1(5) . . . . ?
C7 C8 C14 C13 176.2(3) . . . . ?
C9 C8 C14 C15 179.6(3) . . . . ?
C7 C8 C14 C15 -4.3(5) . . . . ?
Co1 O6 C15 O7 115.5(3) 1_545 . . . ?
Co1 O6 C15 C14 -62.8(4) 1_545 . . . ?
C13 C14 C15 O7 -52.7(4) . . . . ?
C8 C14 C15 O7 127.8(3) . . . . ?
C13 C14 C15 O6 125.7(3) . . . . ?
C8 C14 C15 O6 -53.8(4) . . . . ?
